data_1545356
loop_
_publ_author_name
'S\/orensen, Mikkel A.'
'Weihe, H\/ogni'
'Vinum, Morten G.'
'Mortensen, Jesper S.'
'Doerrer, Linda H.'
'Bendix, Jesper'

_publ_section_title
;
 Imposing high-symmetry and tuneable geometry on lanthanide centres with
 chelating Pt and Pd metalloligands
;
_journal_issue 5
_journal_name_full 'Chem. Sci.'
_journal_page_first 3566
_journal_paper_doi 10.1039/C7SC00135E
_journal_volume 8
_journal_year 2017
_chemical_formula_moiety 'C16 H24 Dy O8 Pt2 S8, C24 H20 P'
_chemical_formula_sum 'C40 H44 Dy O8 P Pt2 S8'
_chemical_formula_weight 1492.95
_space_group_crystal_system tetragonal
_space_group_IT_number 85
_space_group_name_Hall '-P 4a'
_space_group_name_H-M_alt 'P 4/n'
_symmetry_Int_Tables_number 85
_symmetry_space_group_name_Hall '-P 4a'
_symmetry_space_group_name_H-M 'P 4/n :2'
_atom_sites_solution_primary iterative
_audit_creation_date 2015-05-10
_audit_creation_method
;
Olex2 1.2
(compiled 2015.01.26 svn.r3150 for OlexSys, GUI svn.r4998)
;
_audit_update_record
;
2017-01-09 deposited with the CCDC.
2017-02-28 downloaded from the CCDC.
;
_cell_angle_alpha 90
_cell_angle_beta 90
_cell_angle_gamma 90
_cell_formula_units_Z 2
_cell_length_a 12.6485(7)
_cell_length_b 12.6485(7)
_cell_length_c 15.1509(8)
_cell_measurement_reflns_used 5838
_cell_measurement_temperature 123
_cell_measurement_theta_max 27.07
_cell_measurement_theta_min 2.64
_cell_volume 2423.9(2)
_computing_molecular_graphics 'Olex2 (Dolomanov et al., 2009)'
_computing_publication_material 'Olex2 (Dolomanov et al., 2009)'
_computing_structure_refinement 'olex2.refine (Bourhis et al., 2015)'
_computing_structure_solution 'olex2.solve (Bourhis et al., 2015)'
_diffrn_ambient_temperature 123
_diffrn_measured_fraction_theta_full 0.9992
_diffrn_measured_fraction_theta_max 0.9992
_diffrn_measurement_device_type 'Bruker APEX-II CCD'
_diffrn_measurement_method '\f and \w scans'
_diffrn_radiation_type 'Mo K\a'
_diffrn_radiation_wavelength 0.71073
_diffrn_reflns_av_R_equivalents 0.0936
_diffrn_reflns_av_unetI/netI 0.0371
_diffrn_reflns_limit_h_max 15
_diffrn_reflns_limit_h_min -15
_diffrn_reflns_limit_k_max 16
_diffrn_reflns_limit_k_min -15
_diffrn_reflns_limit_l_max 19
_diffrn_reflns_limit_l_min -19
_diffrn_reflns_number 28695
_diffrn_reflns_theta_full 26.0000
_diffrn_reflns_theta_max 26.73
_diffrn_reflns_theta_min 2.28
_diffrn_standards_number 0
_exptl_absorpt_coefficient_mu 7.706
_exptl_absorpt_correction_T_max 0.7455
_exptl_absorpt_correction_T_min 0.6212
_exptl_absorpt_correction_type multi-scan
_exptl_absorpt_process_details
;
SADABS-2012/1 (Bruker,2012) was used for absorption correction.
wR2(int) was 0.0907 before and 0.0623 after correction.
The Ratio of minimum to maximum transmission is 0.8333.
The \l/2 correction factor is 0.0000.
;
_exptl_crystal_colour 'clear yellowish colourless'
_exptl_crystal_colour_lustre clear
_exptl_crystal_colour_modifier yellowish
_exptl_crystal_colour_primary colourless
_exptl_crystal_density_diffrn 2.0454
_exptl_crystal_description plate
_exptl_crystal_F_000 1426
_exptl_crystal_size_max 0.075
_exptl_crystal_size_mid 0.075
_exptl_crystal_size_min 0.025
_refine_diff_density_max 1.3755
_refine_diff_density_min -1.5206
_refine_diff_density_rms 0.3230
_refine_ls_d_res_high 0.7901
_refine_ls_d_res_low 8.9438
_refine_ls_goodness_of_fit_ref 1.0070
_refine_ls_hydrogen_treatment mixed
_refine_ls_matrix_type full
_refine_ls_number_constraints 18
_refine_ls_number_parameters 139
_refine_ls_number_reflns 2584
_refine_ls_number_restraints 0
_refine_ls_restrained_S_all 1.0070
_refine_ls_R_factor_all 0.0478
_refine_ls_R_factor_gt 0.0245
_refine_ls_shift/su_max 0.0000
_refine_ls_shift/su_mean 0.0000
_refine_ls_structure_factor_coef Fsqd
_refine_ls_weighting_details 'w=1/[\s^2^(Fo^2^)+(0.0052P)^2^+5.7591P] where P=(Fo^2^+2Fc^2^)/3'
_refine_ls_weighting_scheme calc
_refine_ls_wR_factor_gt 0.0357
_refine_ls_wR_factor_ref 0.0405
_reflns_Friedel_coverage 0.0
_reflns_limit_h_max 15
_reflns_limit_h_min 0
_reflns_limit_k_max 16
_reflns_limit_k_min 0
_reflns_limit_l_max 19
_reflns_limit_l_min 0
_reflns_number_gt 1964
_reflns_number_total 2584
_reflns_threshold_expression I>=2u(I)
_cod_data_source_file c7sc00135e2.cif
_cod_data_source_block 2Dy
_cod_depositor_comments 'Adding full bibliography for 1545338--1545364.cif.'
_cod_database_code 1545356
_olex2_refinement_description
;
1. Fixed Uiso
 At 1.2 times of:
  All C(H) groups
 At 1.5 times of:
  All C(H,H,H) groups
2.a Aromatic/amide H refined with riding coordinates:
 C6(H6), C9(H9), C10(H10), C8(H8), C7(H7)
2.b Idealised Me refined as rotating group:
 C2(H2a,H2b,H2c), C4(H4a,H4b,H4c)
;
_olex2_date_sample_data_collection 31.08.14
_olex2_submission_special_instructions 'No special instructions were received'

loop_
_space_group_symop_id
_space_group_symop_operation_xyz
1 x,y,z
2 -y+1/2,x,z
3 y,-x+1/2,z
4 -x+1/2,-y+1/2,z
5 -x,-y,-z
6 y-1/2,-x,-z
7 -y,x-1/2,-z
8 x-1/2,y-1/2,-z

loop_
_atom_site_label
_atom_site_type_symbol
_atom_site_fract_x
_atom_site_fract_y
_atom_site_fract_z
_atom_site_U_iso_or_equiv
_atom_site_adp_type
_atom_site_occupancy
_atom_site_site_symmetry_order
_atom_site_refinement_flags_posn
_atom_site_refinement_flags_adp
_atom_site_refinement_flags_occupancy
Pt1 Pt 0.25 0.25 0.37628(2) 0.01313(9) Uani 1.000000 4 S T P
Dy1 Dy 0.25 0.25 0.13496(3) 0.01105(9) Uani 1.000000 4 S T P
Pt2 Pt 0.25 0.25 -0.10398(2) 0.01368(9) Uani 1.000000 4 S T P
S1 S 0.40111(8) 0.14567(8) 0.37395(7) 0.0171(2) Uani 1.000000 1 . . .
S2 S 0.28526(9) 0.07014(8) -0.10308(7) 0.0188(2) Uani 1.000000 1 . . .
P1 P 0.75 0.25 0.5 0.0164(5) Uani 1.000000 4 S T P
O2 O 0.3437(2) 0.1162(2) 0.05911(18) 0.0168(6) Uani 1.000000 1 . . .
O1 O 0.4086(2) 0.2234(2) 0.21303(18) 0.0146(6) Uani 1.000000 1 . . .
C3 C 0.3340(3) 0.0482(3) 0.0013(3) 0.0156(10) Uani 1.000000 1 . . .
C1 C 0.4500(3) 0.1654(3) 0.2692(3) 0.0147(9) Uani 1.000000 1 . . .
C2 C 0.5499(3) 0.1072(3) 0.2453(3) 0.0219(10) Uani 1.000000 1 . . .
H2a H 0.5761(12) 0.0689(17) 0.2971(6) 0.0328(15) Uiso 1.000000 1 GR . .
H2b H 0.5351(6) 0.0569(15) 0.1977(12) 0.0328(15) Uiso 1.000000 1 GR . .
H2c H 0.6035(8) 0.1579(4) 0.2256(17) 0.0328(15) Uiso 1.000000 1 GR . .
C4 C 0.3656(4) -0.0649(3) 0.0214(3) 0.0275(11) Uani 1.000000 1 . . .
H4a H 0.354(2) -0.1088(6) -0.0311(7) 0.0412(17) Uiso 1.000000 1 GR . .
H4b H 0.4404(7) -0.0672(5) 0.0380(18) 0.0412(17) Uiso 1.000000 1 GR . .
H4c H 0.3225(15) -0.0919(8) 0.0701(13) 0.0412(17) Uiso 1.000000 1 GR . .
C6 C 0.6675(3) 0.3510(4) 0.3552(3) 0.0239(10) Uani 1.000000 1 . . .
H6 H 0.6364(3) 0.2845(4) 0.3417(3) 0.0287(12) Uiso 1.000000 1 R . .
C5 C 0.7297(3) 0.3624(3) 0.4302(3) 0.0175(10) Uani 1.000000 1 . . .
C9 C 0.7551(4) 0.5450(4) 0.3961(3) 0.0278(11) Uani 1.000000 1 . . .
H9 H 0.7839(4) 0.6122(4) 0.4104(3) 0.0334(14) Uiso 1.000000 1 R . .
C10 C 0.7737(3) 0.4600(3) 0.4510(3) 0.0206(10) Uani 1.000000 1 . . .
H10 H 0.8160(3) 0.4680(3) 0.5024(3) 0.0247(12) Uiso 1.000000 1 R . .
C8 C 0.6949(4) 0.5336(4) 0.3206(3) 0.0328(13) Uani 1.000000 1 . . .
H8 H 0.6837(4) 0.5924(4) 0.2827(3) 0.0394(15) Uiso 1.000000 1 R . .
C7 C 0.6510(4) 0.4369(4) 0.3001(3) 0.0305(12) Uani 1.000000 1 . . .
H7 H 0.6095(4) 0.4291(4) 0.2482(3) 0.0366(14) Uiso 1.000000 1 R . .

loop_
_atom_site_aniso_label
_atom_site_aniso_U_11
_atom_site_aniso_U_22
_atom_site_aniso_U_33
_atom_site_aniso_U_12
_atom_site_aniso_U_13
_atom_site_aniso_U_23
Pt1 0.01472(11) 0.01472(11) 0.00993(19) -0.000000 -0.000000 0.000000
Dy1 0.01168(12) 0.01168(12) 0.00981(19) -0.000000 -0.000000 0.000000
Pt2 0.01549(12) 0.01549(12) 0.01005(17) -0.000000 -0.000000 0.000000
S1 0.0180(5) 0.0189(5) 0.0144(5) 0.0031(4) -0.0012(5) 0.0020(5)
S2 0.0242(6) 0.0166(6) 0.0155(5) 0.0017(5) -0.0001(5) -0.0041(5)
P1 0.0171(7) 0.0171(7) 0.0149(12) -0.000000 -0.000000 0.000000
O2 0.0201(17) 0.0153(16) 0.0148(15) 0.0017(13) 0.0012(13) -0.0038(13)
O1 0.0129(15) 0.0166(16) 0.0145(14) -0.0007(12) -0.0038(12) 0.0020(12)
C3 0.011(2) 0.017(2) 0.018(2) -0.0004(18) 0.0042(17) -0.0003(18)
C1 0.013(2) 0.013(2) 0.018(2) -0.0017(17) -0.0035(18) -0.0040(18)
C2 0.020(2) 0.024(3) 0.021(2) 0.0065(19) 0.001(2) -0.004(2)
C4 0.032(3) 0.018(3) 0.032(3) 0.003(2) -0.006(2) -0.000(2)
C6 0.021(2) 0.027(2) 0.024(2) -0.0012(19) -0.004(2) 0.002(2)
C5 0.017(2) 0.019(2) 0.016(2) 0.0022(18) 0.0033(19) 0.0002(18)
C9 0.033(3) 0.017(2) 0.033(3) 0.001(2) 0.015(2) -0.001(2)
C10 0.019(2) 0.021(2) 0.021(2) -0.0006(19) 0.009(2) -0.000(2)
C8 0.041(3) 0.031(3) 0.026(3) 0.015(2) 0.015(3) 0.008(2)
C7 0.036(3) 0.035(3) 0.021(3) 0.013(2) 0.001(2) 0.006(2)

loop_
_atom_type_symbol
_atom_type_scat_dispersion_real
_atom_type_scat_dispersion_imag
_atom_type_scat_Cromer_Mann_a1
_atom_type_scat_Cromer_Mann_a2
_atom_type_scat_Cromer_Mann_a3
_atom_type_scat_Cromer_Mann_a4
_atom_type_scat_Cromer_Mann_b1
_atom_type_scat_Cromer_Mann_b2
_atom_type_scat_Cromer_Mann_b3
_atom_type_scat_Cromer_Mann_b4
_atom_type_scat_Cromer_Mann_c
_atom_type_scat_source
_atom_type_scat_dispersion_source
C 0.00347 0.00161 2.31000 1.02000 1.58860 0.86500 20.84390 10.20750 0.56870 51.65120 0.215599998832 'International Tables Volume C Table 6.1.1.4 (pp. 500-502)' 'Henke, Gullikson and Davis, At. Data and Nucl. Data Tables, 1993, 54, 2'
Pt -1.63788 8.57892 27.00590 17.76390 15.71310 5.78370 1.51293 8.81174 0.42459 38.61030 11.6883001328 'International Tables Volume C Table 6.1.1.4 (pp. 500-502)' 'Henke, Gullikson and Davis, At. Data and Nucl. Data Tables, 1993, 54, 2'
H 0.00000 0.00000 0.49300 0.32291 0.14019 0.04081 10.51090 26.12570 3.14236 57.79970 0.0030380000826 'International Tables Volume C Table 6.1.1.4 (pp. 500-502)' 'Henke, Gullikson and Davis, At. Data and Nucl. Data Tables, 1993, 54, 2'
O 0.01158 0.00611 3.04850 2.28680 1.54630 0.86700 13.27710 5.70110 0.32390 32.90890 0.250800013542 'International Tables Volume C Table 6.1.1.4 (pp. 500-502)' 'Henke, Gullikson and Davis, At. Data and Nucl. Data Tables, 1993, 54, 2'
P 0.10434 0.09671 6.43450 4.17910 1.78000 1.49080 1.90670 27.15700 0.52600 68.16450 1.11489999294 'International Tables Volume C Table 6.1.1.4 (pp. 500-502)' 'Henke, Gullikson and Davis, At. Data and Nucl. Data Tables, 1993, 54, 2'
S 0.12424 0.12443 6.90530 5.20340 1.43790 1.58630 1.46790 22.21510 0.25360 56.17200 0.866900026798 'International Tables Volume C Table 6.1.1.4 (pp. 500-502)' 'Henke, Gullikson and Davis, At. Data and Nucl. Data Tables, 1993, 54, 2'
Dy -0.09334 4.42894 26.50700 17.63830 14.55960 2.96577 2.18020 0.20217 12.18990 111.87400 4.29727983475 'International Tables Volume C Table 6.1.1.4 (pp. 500-502)' 'Henke, Gullikson and Davis, At. Data and Nucl. Data Tables, 1993, 54, 2'

loop_
_geom_angle_atom_site_label_1
_geom_angle_atom_site_label_2
_geom_angle_atom_site_label_3
_geom_angle
_geom_angle_site_symmetry_1
_geom_angle_site_symmetry_3
S1 Pt1 S1 89.987(5) . 3
S1 Pt1 S1 178.27(5) 4 .
S1 Pt1 S1 89.987(5) 4 3
S1 Pt1 S1 178.27(5) 2 3
S1 Pt1 S1 89.987(5) 2 .
S1 Pt1 S1 89.987(5) 4 2
O2 Dy1 O2 76.33(6) . 3
O2 Dy1 O2 121.83(13) 4 .
O2 Dy1 O2 76.33(6) 4 3
O2 Dy1 O2 121.83(13) 2 3
O2 Dy1 O2 76.33(6) 2 .
O2 Dy1 O2 76.33(6) 4 2
O1 Dy1 O2 140.72(10) 4 .
O1 Dy1 O2 140.72(10) 2 3
O1 Dy1 O2 72.89(9) . 2
O1 Dy1 O2 73.42(9) 4 4
O1 Dy1 O2 72.89(9) 2 4
O1 Dy1 O2 140.72(10) 3 2
O1 Dy1 O2 140.72(10) . 4
O1 Dy1 O2 141.53(10) 3 4
O1 Dy1 O2 141.53(10) 2 .
O1 Dy1 O2 141.53(10) . 3
O1 Dy1 O2 72.89(9) 4 3
O1 Dy1 O2 73.42(9) . .
O1 Dy1 O2 141.53(10) 4 2
O1 Dy1 O2 73.42(9) 3 3
O1 Dy1 O2 72.89(9) 3 .
O1 Dy1 O2 73.42(9) 2 2
O1 Dy1 O1 75.36(6) . 3
O1 Dy1 O1 119.65(13) 4 .
O1 Dy1 O1 75.36(6) 4 3
O1 Dy1 O1 119.65(13) 2 3
O1 Dy1 O1 75.36(6) 2 .
O1 Dy1 O1 75.36(6) 4 2
S2 Pt2 S2 89.9980(19) . 3
S2 Pt2 S2 89.9980(19) 4 2
S2 Pt2 S2 179.33(6) 4 .
S2 Pt2 S2 179.33(6) 2 3
S2 Pt2 S2 89.9980(19) 2 .
S2 Pt2 S2 89.9980(18) 4 3
C1 S1 Pt1 103.12(14) . 2
C3 S2 Pt2 103.46(15) . 2
C5 P1 C5 110.44(13) 7_656 4_655
C5 P1 C5 107.6(3) 7_656 6_666
C5 P1 C5 110.44(14) 7_656 .
C5 P1 C5 110.44(14) 6_666 4_655
C5 P1 C5 110.44(13) 6_666 .
C5 P1 C5 107.6(3) . 4_655
C3 O2 Dy1 142.6(3) . 2
C1 O1 Dy1 142.2(3) . 2
O2 C3 S2 125.1(3) . .
C4 C3 S2 115.5(3) . .
C4 C3 O2 119.3(4) . .
O1 C1 S1 124.6(3) . .
C2 C1 S1 116.8(3) . .
C2 C1 O1 118.6(4) . .
H2a C2 C1 109.5 . .
H2b C2 C1 109.5 . .
H2b C2 H2a 109.5 . .
H2c C2 C1 109.5 . .
H2c C2 H2a 109.5 . .
H2c C2 H2b 109.5 . .
H4a C4 C3 109.5 . .
H4b C4 C3 109.5 . .
H4b C4 H4a 109.5 . .
H4c C4 C3 109.5 . .
H4c C4 H4a 109.5 . .
H4c C4 H4b 109.5 . .
C5 C6 H6 120.1(3) . .
C7 C6 H6 120.1(3) . .
C7 C6 C5 119.8(4) . .
C6 C5 P1 118.8(3) . 4_655
C10 C5 P1 120.9(3) . 4_655
C10 C5 C6 120.3(4) . .
C10 C9 H9 119.6(3) . .
C8 C9 H9 119.6(3) . .
C8 C9 C10 120.8(5) . .
C9 C10 C5 119.1(4) . .
H10 C10 C5 120.4(3) . .
H10 C10 C9 120.4(3) . .
H8 C8 C9 120.0(3) . .
C7 C8 C9 120.0(5) . .
C7 C8 H8 120.0(3) . .
C8 C7 C6 120.0(5) . .
H7 C7 C6 120.0(3) . .
H7 C7 C8 120.0(3) . .

loop_
_geom_bond_atom_site_label_1
_geom_bond_atom_site_label_2
_geom_bond_distance
_geom_bond_site_symmetry_2
Pt1 S1 2.3229(10) 3
Pt1 S1 2.3229(10) 2
Pt1 S1 2.3229(10) .
Pt1 S1 2.3229(10) 4
Dy1 O2 2.364(3) 3
Dy1 O2 2.364(3) 4
Dy1 O2 2.364(3) .
Dy1 O2 2.364(3) 2
Dy1 O1 2.353(3) 3
Dy1 O1 2.353(3) 4
Dy1 O1 2.353(3) .
Dy1 O1 2.353(3) 2
Pt2 S2 2.3183(11) .
Pt2 S2 2.3183(11) 4
Pt2 S2 2.3183(11) 3
Pt2 S2 2.3183(11) 2
S1 C1 1.722(4) .
S2 C3 1.720(4) .
P1 C5 1.790(4) 6_666
P1 C5 1.790(4) .
P1 C5 1.790(4) 4_655
P1 C5 1.790(4) 7_656
O2 C3 1.234(5) .
O1 C1 1.239(5) .
C3 C4 1.516(6) .
C1 C2 1.507(5) .
C2 H2a 0.9800 .
C2 H2b 0.9800 .
C2 H2c 0.9800 .
C4 H4a 0.9800 .
C4 H4b 0.9800 .
C4 H4c 0.9800 .
C6 H6 0.9500 .
C6 C5 1.389(6) .
C6 C7 1.386(6) .
C5 C10 1.390(6) .
C9 H9 0.9500 .
C9 C10 1.380(6) .
C9 C8 1.382(7) .
C10 H10 0.9500 .
C8 H8 0.9500 .
C8 C7 1.379(7) .
C7 H7 0.9500 .
